data_2223276
loop_
_publ_author_name
'Yang, Jun'
'Chen, Hong-Ji'

_publ_section_title
;
 Poly[(\m~3~-5-bromonicotinato)(5-bromonicotinato)copper(II)]
;
_journal_coeditor_code BG2298
_journal_issue 10
_journal_name_full 'Acta Crystallographica Section E'
_journal_page_first m1262
_journal_page_last m1263
_journal_paper_doi 10.1107/S1600536809038331
_journal_volume 65
_journal_year 2009
_chemical_formula_iupac '[Cu (C6 H3 Br N O2)2]'
_chemical_formula_moiety 'C12 H6 Br2 Cu N2 O4'
_chemical_formula_sum 'C12 H6 Br2 Cu N2 O4'
_chemical_formula_weight 465.55
_chemical_name_systematic
;
Poly[(\m~3~-5-bromonicotinato)(5-bromonicotinato)copper(II)]
;
_space_group_IT_number 14
_symmetry_cell_setting monoclinic
_symmetry_space_group_name_Hall '-P 2ybc'
_symmetry_space_group_name_H-M 'P 1 21/c 1'
_atom_sites_solution_hydrogens geom
_atom_sites_solution_primary direct
_atom_sites_solution_secondary difmap
_audit_creation_method SHELXL-97
_cell_angle_alpha 90.00
_cell_angle_beta 104.31(3)
_cell_angle_gamma 90.00
_cell_formula_units_Z 8
_cell_length_a 21.542(4)
_cell_length_b 11.746(2)
_cell_length_c 12.271(2)
_cell_measurement_temperature 173(2)
_cell_measurement_theta_max 27.0162
_cell_measurement_theta_min 2.4373
_cell_volume 3008.6(10)
_computing_cell_refinement 'SAINT (Bruker, 1998)'
_computing_data_collection 'SMART (Bruker, 1998)'
_computing_data_reduction 'SAINT (Bruker, 1998)'
_computing_molecular_graphics 'DIAMOND (Brandenburg, 2005)'
_computing_publication_material 'SHELXTL (Sheldrick, 2008)'
_computing_structure_refinement 'SHELXL97 (Sheldrick, 2008)'
_computing_structure_solution 'SHELXS97 (Sheldrick, 2008)'
_diffrn_ambient_temperature 173(2)
_diffrn_measured_fraction_theta_full 0.988
_diffrn_measured_fraction_theta_max 0.988
_diffrn_measurement_device_type 'Bruker SMART CCD area-detector'
_diffrn_measurement_method '\f and \w'
_diffrn_radiation_monochromator graphite
_diffrn_radiation_source 'fine-focus sealed tube'
_diffrn_radiation_type MoK\a
_diffrn_radiation_wavelength 0.71073
_diffrn_reflns_av_R_equivalents 0.0309
_diffrn_reflns_av_sigmaI/netI 0.0445
_diffrn_reflns_limit_h_max 15
_diffrn_reflns_limit_h_min -27
_diffrn_reflns_limit_k_max 15
_diffrn_reflns_limit_k_min -12
_diffrn_reflns_limit_l_max 15
_diffrn_reflns_limit_l_min -15
_diffrn_reflns_number 15126
_diffrn_reflns_theta_full 27.04
_diffrn_reflns_theta_max 27.04
_diffrn_reflns_theta_min 1.95
_exptl_absorpt_coefficient_mu 6.778
_exptl_absorpt_correction_T_max 0.3047
_exptl_absorpt_correction_T_min 0.2132
_exptl_absorpt_correction_type multi-scan
_exptl_absorpt_process_details '(SADABS; Sheldrick, 2004)'
_exptl_crystal_colour blue
_exptl_crystal_density_diffrn 2.056
_exptl_crystal_density_method 'not measured'
_exptl_crystal_description block
_exptl_crystal_F_000 1784
_exptl_crystal_size_max 0.33
_exptl_crystal_size_mid 0.31
_exptl_crystal_size_min 0.23
_refine_diff_density_max 1.404
_refine_diff_density_min -1.335
_refine_ls_extinction_method none
_refine_ls_goodness_of_fit_ref 1.025
_refine_ls_hydrogen_treatment constr
_refine_ls_matrix_type full
_refine_ls_number_parameters 379
_refine_ls_number_reflns 6502
_refine_ls_number_restraints 0
_refine_ls_restrained_S_all 1.025
_refine_ls_R_factor_all 0.0549
_refine_ls_R_factor_gt 0.0340
_refine_ls_shift/su_max 0.002
_refine_ls_shift/su_mean 0.000
_refine_ls_structure_factor_coef Fsqd
_refine_ls_weighting_details 'calc w=1/[\s^2^(Fo^2^)+(0.0329P)^2^+6.737P] where P=(Fo^2^+2Fc^2^)/3'
_refine_ls_weighting_scheme calc
_refine_ls_wR_factor_gt 0.0762
_refine_ls_wR_factor_ref 0.0853
_reflns_number_gt 4904
_reflns_number_total 6502
_reflns_threshold_expression I>2\s(I)
_cod_data_source_file bg2298.cif
_cod_data_source_block I
_cod_original_cell_volume 3008.6(9)
_cod_original_sg_symbol_H-M 'P 21/c'
_cod_database_code 2223276
_cod_database_fobs_code 2223276

loop_
_symmetry_equiv_pos_as_xyz
'x, y, z'
'-x, y+1/2, -z+1/2'
'-x, -y, -z'
'x, -y-1/2, z-1/2'

loop_
_atom_site_type_symbol
_atom_site_label
_atom_site_fract_x
_atom_site_fract_y
_atom_site_fract_z
_atom_site_U_iso_or_equiv
_atom_site_adp_type
_atom_site_calc_flag
_atom_site_refinement_flags
_atom_site_occupancy
_atom_site_disorder_assembly
_atom_site_disorder_group
Br Br1 0.36048(3) 1.10765(4) 0.45763(4) 0.04098(14) Uani d . 1 . .
Br Br2 0.22167(2) 0.26934(6) 0.04959(4) 0.04929(17) Uani d . 1 . .
Br Br3 0.65085(2) 0.30249(5) -0.19347(4) 0.04179(15) Uani d . 1 . .
Br Br4 1.13503(3) 0.60918(5) 0.58445(4) 0.05030(18) Uani d . 1 . .
Cu Cu1 0.48131(2) 0.52244(4) 0.59219(4) 0.01204(10) Uani d . 1 . .
Cu Cu2 1.02261(2) 0.48099(4) 0.10871(4) 0.01222(10) Uani d . 1 . .
N N1 0.46040(15) 0.5444(3) 0.7534(3) 0.0155(7) Uani d . 1 . .
N N2 0.20763(17) 0.4113(4) 0.3472(3) 0.0318(9) Uani d . 1 . .
N N3 1.04924(15) 0.4524(3) 0.2885(3) 0.0158(7) Uani d . 1 . .
N N4 0.76951(19) 0.2695(4) 0.1228(3) 0.0389(10) Uani d . 1 . .
O O1 0.39446(13) 0.4902(3) 0.5031(2) 0.0261(7) Uani d . 1 . .
O O2 0.57262(12) 0.5555(3) 0.6502(2) 0.0223(6) Uani d . 1 . .
O O3 0.49764(14) 0.3579(2) 0.6129(2) 0.0223(6) Uani d . 1 . .
O O4 0.46875(13) 0.6827(2) 0.5418(2) 0.0207(6) Uani d . 1 . .
O O5 1.04325(13) 0.3262(2) 0.0652(2) 0.0179(6) Uani d . 1 . .
O O6 0.99585(14) 0.6387(2) 0.1185(2) 0.0247(7) Uani d . 1 . .
O O7 0.93424(13) 0.4281(3) 0.0966(2) 0.0231(6) Uani d . 1 . .
O O8 1.10483(13) 0.5363(2) 0.0872(2) 0.0239(7) Uani d . 1 . .
C C1 0.48052(18) 0.7079(3) 0.4500(3) 0.0157(8) Uani d . 1 . .
C C2 0.46378(17) 0.8249(3) 0.4044(3) 0.0128(7) Uani d . 1 . .
C C3 0.42926(18) 0.9003(3) 0.4536(3) 0.0176(8) Uani d . 1 . .
H H3B 0.4191 0.8821 0.5234 0.080 Uiso d R 1 . .
C C4 0.41056(19) 1.0027(3) 0.4004(3) 0.0205(9) Uani d . 1 . .
C C5 0.42629(19) 0.4721(3) 0.7994(3) 0.0198(8) Uani d . 1 . .
H H5A 0.4144 0.4051 0.7657 0.050 Uiso d R 1 . .
C C6 0.47896(17) 0.6433(3) 0.8054(3) 0.0153(8) Uani d . 1 . .
H H6A 0.5027 0.6896 0.7725 0.050 Uiso d R 1 . .
C C7 0.38534(18) 0.4560(3) 0.4041(3) 0.0169(8) Uani d . 1 . .
C C8 0.31838(17) 0.4236(3) 0.3453(3) 0.0175(8) Uani d . 1 . .
C C9 0.30550(19) 0.3730(4) 0.2396(4) 0.0241(9) Uani d . 1 . .
H H9A 0.3388 0.3606 0.2015 0.080 Uiso d R 1 . .
C C10 0.24266(19) 0.3414(4) 0.1909(3) 0.0241(9) Uani d . 1 . .
C C11 0.19555(19) 0.3611(4) 0.2464(4) 0.0249(9) Uani d . 1 . .
H H11A 0.1525 0.3381 0.2115 0.080 Uiso d R 1 . .
C C12 0.2679(2) 0.4414(4) 0.3946(4) 0.0260(9) Uani d . 1 . .
H H12A 0.2769 0.4772 0.4672 0.080 Uiso d R 1 . .
C C13 0.89075(18) 0.4275(3) 0.0067(3) 0.0176(8) Uani d . 1 . .
C C14 0.82826(18) 0.3749(3) 0.0129(3) 0.0177(8) Uani d . 1 . .
C C15 0.77755(19) 0.3685(3) -0.0817(3) 0.0208(9) Uani d . 1 . .
H H15A 0.7803 0.4012 -0.1520 0.080 Uiso d R 1 . .
C C16 0.72308(18) 0.3128(4) -0.0705(3) 0.0226(9) Uani d . 1 . .
C C17 0.7203(2) 0.2648(4) 0.0305(4) 0.0325(11) Uani d . 1 . .
H H17A 0.6817 0.2266 0.0354 0.080 Uiso d R 1 . .
C C18 0.8221(2) 0.3253(4) 0.1122(4) 0.0301(10) Uani d . 1 . .
H H18A 0.8573 0.3313 0.1774 0.080 Uiso d R 1 . .
C C19 1.02976(18) 0.2986(3) -0.0370(3) 0.0152(8) Uani d . 1 . .
C C20 1.04662(17) 0.1814(3) -0.0668(3) 0.0132(7) Uani d . 1 . .
C C21 1.07623(18) 0.1035(3) 0.0149(3) 0.0154(8) Uani d . 1 . .
H H21A 1.0841 0.1230 0.0950 0.050 Uiso d R 1 . .
C C22 1.09175(19) 0.5010(3) 0.4790(3) 0.0191(8) Uani d . 1 . .
C C23 1.07778(18) 0.5271(3) 0.3658(3) 0.0182(8) Uani d . 1 . .
H H23A 1.0892 0.6007 0.3428 0.080 Uiso d R 1 . .
C C24 1.03400(17) 0.3506(3) 0.3220(3) 0.0151(8) Uani d . 1 . .
H H24A 1.0114 0.2988 0.2626 0.050 Uiso d R 1 . .

loop_
_atom_site_aniso_label
_atom_site_aniso_U_11
_atom_site_aniso_U_22
_atom_site_aniso_U_33
_atom_site_aniso_U_12
_atom_site_aniso_U_13
_atom_site_aniso_U_23
Br1 0.0617(3) 0.0352(3) 0.0350(3) 0.0291(2) 0.0292(2) 0.0086(2)
Br2 0.0306(3) 0.0809(4) 0.0360(3) -0.0217(3) 0.0076(2) -0.0310(3)
Br3 0.0203(2) 0.0719(4) 0.0300(3) -0.0167(2) 0.00016(18) -0.0005(2)
Br4 0.0942(5) 0.0338(3) 0.0177(2) -0.0389(3) 0.0040(2) -0.0080(2)
Cu1 0.0157(2) 0.0104(2) 0.0101(2) -0.00042(17) 0.00348(17) -0.00025(17)
Cu2 0.0160(2) 0.0096(2) 0.0094(2) -0.00019(17) 0.00013(17) -0.00022(17)
N1 0.0182(16) 0.0147(18) 0.0131(15) -0.0002(12) 0.0029(13) -0.0016(13)
N2 0.0186(19) 0.050(3) 0.026(2) 0.0006(17) 0.0042(15) -0.0037(18)
N3 0.0203(17) 0.0119(17) 0.0147(16) -0.0012(12) 0.0031(13) 0.0012(12)
N4 0.032(2) 0.060(3) 0.027(2) -0.011(2) 0.0113(17) 0.008(2)
O1 0.0174(15) 0.0376(19) 0.0224(15) -0.0036(12) 0.0032(12) -0.0094(13)
O2 0.0145(14) 0.0315(17) 0.0205(15) -0.0023(12) 0.0034(11) -0.0019(12)
O3 0.0369(17) 0.0149(15) 0.0186(14) 0.0039(12) 0.0136(13) 0.0021(12)
O4 0.0353(17) 0.0144(15) 0.0163(14) 0.0052(12) 0.0137(12) 0.0061(11)
O5 0.0270(15) 0.0137(14) 0.0112(13) 0.0033(11) 0.0016(11) -0.0041(11)
O6 0.0450(18) 0.0119(15) 0.0146(14) 0.0080(13) 0.0023(13) 0.0011(11)
O7 0.0167(14) 0.0336(18) 0.0182(15) -0.0019(12) 0.0032(11) -0.0022(13)
O8 0.0197(15) 0.0284(18) 0.0199(15) -0.0079(12) -0.0018(11) 0.0085(12)
C1 0.0186(19) 0.012(2) 0.0155(19) -0.0014(15) 0.0026(15) 0.0005(15)
C2 0.0133(18) 0.015(2) 0.0089(17) -0.0015(14) 0.0002(13) 0.0002(14)
C3 0.020(2) 0.017(2) 0.0148(19) -0.0020(15) 0.0037(15) 0.0015(16)
C4 0.026(2) 0.017(2) 0.022(2) 0.0073(16) 0.0133(17) -0.0017(16)
C5 0.027(2) 0.015(2) 0.018(2) -0.0065(16) 0.0073(16) -0.0065(16)
C6 0.0158(19) 0.013(2) 0.0171(19) 0.0023(14) 0.0038(15) 0.0000(15)
C7 0.019(2) 0.011(2) 0.020(2) 0.0009(15) 0.0044(16) 0.0032(15)
C8 0.0137(19) 0.018(2) 0.019(2) 0.0009(15) 0.0003(15) 0.0000(16)
C9 0.019(2) 0.029(3) 0.024(2) -0.0038(17) 0.0038(17) -0.0036(18)
C10 0.020(2) 0.030(3) 0.020(2) -0.0046(17) 0.0007(17) -0.0026(18)
C11 0.017(2) 0.031(3) 0.025(2) -0.0019(17) 0.0021(17) 0.0012(19)
C12 0.021(2) 0.034(3) 0.021(2) 0.0016(18) 0.0025(17) -0.0024(19)
C13 0.020(2) 0.0084(19) 0.026(2) 0.0012(15) 0.0073(17) -0.0038(16)
C14 0.020(2) 0.013(2) 0.020(2) -0.0019(15) 0.0047(16) -0.0020(16)
C15 0.021(2) 0.016(2) 0.025(2) -0.0002(16) 0.0051(17) -0.0003(17)
C16 0.016(2) 0.027(2) 0.023(2) -0.0009(17) 0.0006(16) -0.0026(18)
C17 0.025(2) 0.041(3) 0.033(3) -0.007(2) 0.011(2) 0.005(2)
C18 0.025(2) 0.046(3) 0.018(2) -0.005(2) 0.0044(18) 0.001(2)
C19 0.0194(19) 0.0101(19) 0.0167(19) -0.0020(15) 0.0055(15) -0.0018(15)
C20 0.0160(18) 0.0079(19) 0.0165(19) 0.0006(14) 0.0052(14) -0.0035(14)
C21 0.022(2) 0.015(2) 0.0075(17) 0.0018(15) 0.0015(14) -0.0012(14)
C22 0.028(2) 0.016(2) 0.0123(18) -0.0059(16) 0.0021(16) -0.0051(15)
C23 0.023(2) 0.013(2) 0.018(2) -0.0047(15) 0.0039(16) -0.0005(16)
C24 0.0185(19) 0.0119(19) 0.0139(18) 0.0004(15) 0.0019(15) 0.0010(15)

loop_
_atom_type_symbol
_atom_type_description
_atom_type_scat_dispersion_real
_atom_type_scat_dispersion_imag
_atom_type_scat_source
C C 0.0033 0.0016 'International Tables Vol C Tables 4.2.6.8 and 6.1.1.4'
H H 0.0000 0.0000 'International Tables Vol C Tables 4.2.6.8 and 6.1.1.4'
N N 0.0061 0.0033 'International Tables Vol C Tables 4.2.6.8 and 6.1.1.4'
O O 0.0106 0.0060 'International Tables Vol C Tables 4.2.6.8 and 6.1.1.4'
Cu Cu 0.3201 1.2651 'International Tables Vol C Tables 4.2.6.8 and 6.1.1.4'
Br Br -0.2901 2.4595 'International Tables Vol C Tables 4.2.6.8 and 6.1.1.4'

loop_
_geom_angle_atom_site_label_1
_geom_angle_atom_site_label_2
_geom_angle_atom_site_label_3
_geom_angle_site_symmetry_1
_geom_angle_site_symmetry_3
_geom_angle
_geom_angle_publ_flag
O1 Cu1 O2 . . 167.78(12) ?
O1 Cu1 O3 . . 89.88(13) ?
O2 Cu1 O3 . . 90.95(12) ?
O1 Cu1 O4 . . 88.36(13) ?
O2 Cu1 O4 . . 88.40(12) ?
O3 Cu1 O4 . . 168.51(11) ?
O1 Cu1 N1 . . 98.55(12) ?
O2 Cu1 N1 . . 93.55(12) ?
O3 Cu1 N1 . . 94.02(11) ?
O4 Cu1 N1 . . 97.47(11) ?
O1 Cu1 Cu1 . 3_666 86.23(9) ?
O2 Cu1 Cu1 . 3_666 81.90(9) ?
O3 Cu1 Cu1 . 3_666 80.33(8) ?
O4 Cu1 Cu1 . 3_666 88.23(8) ?
N1 Cu1 Cu1 . 3_666 172.64(9) ?
O6 Cu2 O8 . . 89.09(13) ?
O6 Cu2 O7 . . 90.52(13) ?
O8 Cu2 O7 . . 168.27(11) ?
O6 Cu2 O5 . . 168.22(11) ?
O8 Cu2 O5 . . 89.85(12) ?
O7 Cu2 O5 . . 88.14(12) ?
O6 Cu2 N3 . . 95.31(12) ?
O8 Cu2 N3 . . 99.66(12) ?
O7 Cu2 N3 . . 92.04(12) ?
O5 Cu2 N3 . . 96.44(11) ?
O6 Cu2 Cu2 . 3_765 82.01(8) ?
O8 Cu2 Cu2 . 3_765 85.86(9) ?
O7 Cu2 Cu2 . 3_765 82.48(9) ?
O5 Cu2 Cu2 . 3_765 86.21(8) ?
N3 Cu2 Cu2 . 3_765 173.85(9) ?
C5 N1 C6 . . 118.8(3) ?
C5 N1 Cu1 . . 125.1(3) ?
C6 N1 Cu1 . . 115.9(2) ?
C12 N2 C11 . . 117.8(4) ?
C23 N3 C24 . . 118.6(3) ?
C23 N3 Cu2 . . 125.9(3) ?
C24 N3 Cu2 . . 115.5(2) ?
C18 N4 C17 . . 116.5(4) ?
C7 O1 Cu1 . . 120.4(3) ?
C7 O2 Cu1 3_666 . 125.2(3) ?
C1 O3 Cu1 3_666 . 127.1(2) ?
C1 O4 Cu1 . . 117.7(2) ?
C19 O5 Cu2 . . 119.7(2) ?
C19 O6 Cu2 3_765 . 125.9(3) ?
C13 O7 Cu2 . . 124.3(3) ?
C13 O8 Cu2 3_765 . 120.8(2) ?
O4 C1 O3 . 3_666 126.5(4) ?
O4 C1 C2 . . 118.1(3) ?
O3 C1 C2 3_666 . 115.2(3) ?
C6 C2 C3 4_575 . 118.6(3) ?
C6 C2 C1 4_575 . 119.2(3) ?
C3 C2 C1 . . 122.0(3) ?
C4 C3 C2 . . 118.4(4) ?
C4 C3 H3B . . 120.8 ?
C2 C3 H3B . . 120.8 ?
C3 C4 C5 . 4_575 119.9(4) ?
C3 C4 Br1 . . 121.4(3) ?
C5 C4 Br1 4_575 . 118.7(3) ?
N1 C5 C4 . 4_576 121.4(4) ?
N1 C5 H5A . . 119.1 ?
C4 C5 H5A 4_576 . 119.5 ?
N1 C6 C2 . 4_576 123.0(4) ?
N1 C6 H6A . . 116.4 ?
C2 C6 H6A 4_576 . 120.7 ?
O1 C7 O2 . 3_666 126.1(4) ?
O1 C7 C8 . . 117.0(3) ?
O2 C7 C8 3_666 . 116.9(3) ?
C12 C8 C9 . . 118.3(4) ?
C12 C8 C7 . . 121.3(4) ?
C9 C8 C7 . . 120.4(3) ?
C10 C9 C8 . . 117.7(4) ?
C10 C9 H9A . . 121.1 ?
C8 C9 H9A . . 121.2 ?
C11 C10 C9 . . 120.1(4) ?
C11 C10 Br2 . . 119.6(3) ?
C9 C10 Br2 . . 120.3(3) ?
N2 C11 C10 . . 122.3(4) ?
N2 C11 H11A . . 118.9 ?
C10 C11 H11A . . 118.8 ?
N2 C12 C8 . . 123.7(4) ?
N2 C12 H12A . . 118.3 ?
C8 C12 H12A . . 118.0 ?
O8 C13 O7 3_765 . 126.4(4) ?
O8 C13 C14 3_765 . 117.3(3) ?
O7 C13 C14 . . 116.2(4) ?
C15 C14 C18 . . 119.1(4) ?
C15 C14 C13 . . 120.8(4) ?
C18 C14 C13 . . 120.0(4) ?
C16 C15 C14 . . 117.2(4) ?
C16 C15 H15A . . 121.5 ?
C14 C15 H15A . . 121.4 ?
C17 C16 C15 . . 120.8(4) ?
C17 C16 Br3 . . 118.9(3) ?
C15 C16 Br3 . . 120.3(3) ?
N4 C17 C16 . . 122.7(4) ?
N4 C17 H17A . . 118.7 ?
C16 C17 H17A . . 118.6 ?
N4 C18 C14 . . 123.8(4) ?
N4 C18 H18A . . 117.9 ?
C14 C18 H18A . . 118.3 ?
O6 C19 O5 3_765 . 126.2(4) ?
O6 C19 C20 3_765 . 115.6(3) ?
O5 C19 C20 . . 118.2(3) ?
C24 C20 C21 4_565 . 118.6(3) ?
C24 C20 C19 4_565 . 119.6(3) ?
C21 C20 C19 . . 121.8(3) ?
C22 C21 C20 4_565 . 117.5(3) ?
C22 C21 H21A 4_565 . 122.2 ?
C20 C21 H21A . . 120.3 ?
C21 C22 C23 4_566 . 120.7(3) ?
C21 C22 Br4 4_566 . 120.0(3) ?
C23 C22 Br4 . . 119.2(3) ?
N3 C23 C22 . . 121.4(4) ?
N3 C23 H23A . . 119.5 ?
C22 C23 H23A . . 119.2 ?
N3 C24 C20 . 4_566 123.2(3) ?
N3 C24 H24A . . 116.2 ?
C20 C24 H24A 4_566 . 120.5 ?

loop_
_geom_bond_atom_site_label_1
_geom_bond_atom_site_label_2
_geom_bond_site_symmetry_2
_geom_bond_distance
_geom_bond_publ_flag
Br1 C4 . 1.885(4) ?
Br2 C10 . 1.881(4) ?
Br3 C16 . 1.885(4) ?
Br4 C22 . 1.887(4) ?
Cu1 O1 . 1.957(3) ?
Cu1 O2 . 1.958(3) ?
Cu1 O3 . 1.969(3) ?
Cu1 O4 . 1.979(3) ?
Cu1 N1 . 2.150(3) ?
Cu1 Cu1 3_666 2.6355(10) ?
Cu2 O6 . 1.952(3) ?
Cu2 O8 . 1.965(3) ?
Cu2 O7 . 1.973(3) ?
Cu2 O5 . 1.976(3) ?
Cu2 N3 . 2.164(3) ?
Cu2 Cu2 3_765 2.6423(10) ?
N1 C5 . 1.336(5) ?
N1 C6 . 1.338(5) ?
N2 C12 . 1.333(5) ?
N2 C11 . 1.337(5) ?
N3 C23 . 1.327(5) ?
N3 C24 . 1.332(5) ?
N4 C18 . 1.343(6) ?
N4 C17 . 1.347(6) ?
O1 C7 . 1.247(5) ?
O2 C7 3_666 1.257(5) ?
O3 C1 3_666 1.263(5) ?
O4 C1 . 1.250(4) ?
O5 C19 . 1.258(4) ?
O6 C19 3_765 1.254(4) ?
O7 C13 . 1.258(5) ?
O8 C13 3_765 1.254(5) ?
C1 O3 3_666 1.263(5) ?
C1 C2 . 1.494(5) ?
C2 C6 4_575 1.386(5) ?
C2 C3 . 1.386(5) ?
C3 C4 . 1.380(5) ?
C3 H3B . 0.9600 ?
C4 C5 4_575 1.394(5) ?
C5 C4 4_576 1.394(5) ?
C5 H5A . 0.8971 ?
C6 C2 4_576 1.386(5) ?
C6 H6A . 0.9065 ?
C7 O2 3_666 1.257(5) ?
C7 C8 . 1.494(5) ?
C8 C12 . 1.385(6) ?
C8 C9 . 1.390(6) ?
C9 C10 . 1.389(5) ?
C9 H9A . 0.9601 ?
C10 C11 . 1.375(6) ?
C11 H11A . 0.9599 ?
C12 H12A . 0.9601 ?
C13 O8 3_765 1.254(5) ?
C13 C14 . 1.500(5) ?
C14 C15 . 1.385(6) ?
C14 C18 . 1.386(6) ?
C15 C16 . 1.379(6) ?
C15 H15A . 0.9600 ?
C16 C17 . 1.376(6) ?
C17 H17A . 0.9601 ?
C18 H18A . 0.9600 ?
C19 O6 3_765 1.254(4) ?
C19 C20 . 1.492(5) ?
C20 C24 4_565 1.376(5) ?
C20 C21 . 1.390(5) ?
C21 C22 4_565 1.373(5) ?
C21 H21A . 0.9821 ?
C22 C21 4_566 1.373(5) ?
C22 C23 . 1.381(5) ?
C23 H23A . 0.9600 ?
C24 C20 4_566 1.376(5) ?
C24 H24A . 0.9814 ?
